data_4035998
loop_
_publ_author_name
'Cao, Jun'
'Yang, Fan'
'Sun, Jing'
'Huang, Ying'
'Yan, Chao-Guo'

_publ_section_title
;
 Construction of Unique Eight- or Nine-Membered Polyheterocyclic Systems
 via Multicomponent Reaction of l-Proline, Alkyl Propiolate, and Isatin.
;
_journal_issue 2
_journal_name_full 'The Journal of organic chemistry'
_journal_page_first 622
_journal_page_last 635
_journal_paper_doi 10.1021/acs.joc.8b02457
_journal_volume 84
_journal_year 2019
_chemical_absolute_configuration ad
_chemical_formula_moiety 'C17 H18 N2 O3'
_chemical_formula_sum 'C17 H18 N2 O3'
_chemical_formula_weight 298.33
_space_group_crystal_system orthorhombic
_space_group_IT_number 19
_space_group_name_Hall 'P 2ac 2ab'
_space_group_name_H-M_alt 'P 21 21 21'
_atom_sites_solution_hydrogens geom
_audit_creation_method SHELXL-2014/7
_cell_angle_alpha 90
_cell_angle_beta 90
_cell_angle_gamma 90
_cell_formula_units_Z 4
_cell_length_a 9.306(2)
_cell_length_b 9.447(2)
_cell_length_c 17.344(4)
_cell_measurement_reflns_used 3247
_cell_measurement_temperature 296(2)
_cell_measurement_theta_max 25.26
_cell_measurement_theta_min 2.35
_cell_volume 1524.8(6)
_computing_cell_refinement 'Bruker SAINT'
_computing_data_collection 'Bruker APEX2'
_computing_data_reduction 'Bruker SAINT'
_computing_molecular_graphics 'Bruker SHELXTL'
_computing_publication_material 'Bruker SHELXTL'
_computing_structure_refinement 'SHELXL-2014/7 (Sheldrick, 2014)'
_computing_structure_solution 'SHELXS-97 (Sheldrick 2008)'
_diffrn_ambient_temperature 296(2)
_diffrn_measured_fraction_theta_full 0.974
_diffrn_measured_fraction_theta_max 0.975
_diffrn_measurement_device_type 'CCD area detector'
_diffrn_measurement_method 'phi and omega scans'
_diffrn_radiation_source 'fine-focus sealed tube'
_diffrn_radiation_type MoK\a
_diffrn_radiation_wavelength 0.71073
_diffrn_reflns_av_R_equivalents 0.0301
_diffrn_reflns_av_unetI/netI 0.0492
_diffrn_reflns_Laue_measured_fraction_full 0.974
_diffrn_reflns_Laue_measured_fraction_max 0.975
_diffrn_reflns_limit_h_max 9
_diffrn_reflns_limit_h_min -12
_diffrn_reflns_limit_k_max 12
_diffrn_reflns_limit_k_min -10
_diffrn_reflns_limit_l_max 22
_diffrn_reflns_limit_l_min -14
_diffrn_reflns_number 7902
_diffrn_reflns_point_group_measured_fraction_full 0.966
_diffrn_reflns_point_group_measured_fraction_max 0.967
_diffrn_reflns_theta_full 25.242
_diffrn_reflns_theta_max 27.495
_diffrn_reflns_theta_min 2.349
_exptl_absorpt_coefficient_mu 0.090
_exptl_absorpt_correction_T_max 0.982
_exptl_absorpt_correction_T_min 0.975
_exptl_absorpt_correction_type multi-scan
_exptl_absorpt_process_details sadabs
_exptl_crystal_colour colorless
_exptl_crystal_density_diffrn 1.300
_exptl_crystal_description block
_exptl_crystal_F_000 632
_exptl_crystal_size_max 0.280
_exptl_crystal_size_mid 0.240
_exptl_crystal_size_min 0.200
_refine_diff_density_max 0.175
_refine_diff_density_min -0.196
_refine_diff_density_rms 0.042
_refine_ls_abs_structure_details
; 
 Flack x determined using 818 quotients [(I+)-(I-)]/[(I+)+(I-)] 
 (Parsons, Flack and Wagner, Acta Cryst. B69 (2013) 249-259). 
;
_refine_ls_abs_structure_Flack 1.0(7)
_refine_ls_extinction_method none
_refine_ls_goodness_of_fit_ref 1.039
_refine_ls_hydrogen_treatment constr
_refine_ls_matrix_type full
_refine_ls_number_parameters 201
_refine_ls_number_reflns 3385
_refine_ls_number_restraints 0
_refine_ls_restrained_S_all 1.039
_refine_ls_R_factor_all 0.0770
_refine_ls_R_factor_gt 0.0473
_refine_ls_shift/su_max 0.000
_refine_ls_shift/su_mean 0.000
_refine_ls_structure_factor_coef Fsqd
_refine_ls_weighting_details 'w=1/[\s^2^(Fo^2^)+(0.0528P)^2^+0.0982P] where P=(Fo^2^+2Fc^2^)/3'
_refine_ls_weighting_scheme calc
_refine_ls_wR_factor_gt 0.0960
_refine_ls_wR_factor_ref 0.1066
_reflns_Friedel_coverage 0.724
_reflns_Friedel_fraction_full 0.956
_reflns_Friedel_fraction_max 0.956
_reflns_number_gt 2460
_reflns_number_total 3385
_reflns_threshold_expression 'I > 2\s(I)'
_cod_data_source_file jo8b02457_si_003.cif
_cod_data_source_block 5a
_cod_original_cell_volume 1524.7(6)
_cod_database_code 4035998
_shelx_shelxl_version_number 2014/7
_shelx_space_group_comment
; 
The symmetry employed for this shelxl refinement is uniquely defined 
by the following loop, which should always be used as a source of 
symmetry information in preference to the above space-group names. 
They are only intended as comments. 
;
_shelx_estimated_absorpt_t_min 0.975
_shelx_estimated_absorpt_t_max 0.982

loop_
_space_group_symop_operation_xyz
'x, y, z'
'-x+1/2, -y, z+1/2'
'-x, y+1/2, -z+1/2'
'x+1/2, -y+1/2, -z'

loop_
_atom_site_label
_atom_site_type_symbol
_atom_site_fract_x
_atom_site_fract_y
_atom_site_fract_z
_atom_site_U_iso_or_equiv
_atom_site_adp_type
_atom_site_occupancy
_atom_site_site_symmetry_order
_atom_site_calc_flag
_atom_site_refinement_flags_posn
_atom_site_refinement_flags_adp
C1 C 0.0156(3) 1.0977(3) 0.11669(15) 0.0358(6) Uani 1 1 d . .
C2 C -0.0403(4) 1.2052(3) 0.07168(17) 0.0510(8) Uani 1 1 d . .
H2 H -0.0894 1.2809 0.0936 0.061 Uiso 1 1 calc R U
C3 C -0.0203(4) 1.1960(3) -0.00736(17) 0.0513(8) Uani 1 1 d . .
H3 H -0.0568 1.2676 -0.0385 0.062 Uiso 1 1 calc R U
C4 C 0.0519(3) 1.0845(3) -0.04188(15) 0.0402(6) Uani 1 1 d . .
C5 C 0.0759(4) 1.0814(4) -0.12805(16) 0.0533(8) Uani 1 1 d . .
H5A H -0.0078 1.1172 -0.1538 0.080 Uiso 1 1 calc R U
H5B H 0.0935 0.9858 -0.1443 0.080 Uiso 1 1 calc R U
H5C H 0.1574 1.1392 -0.1408 0.080 Uiso 1 1 calc R U
C6 C 0.1023(3) 0.9758(3) 0.00512(14) 0.0351(6) Uani 1 1 d . .
H6 H 0.1493 0.8988 -0.0168 0.042 Uiso 1 1 calc R U
C7 C 0.0831(3) 0.9815(2) 0.08419(13) 0.0316(6) Uani 1 1 d . .
C8 C 0.1252(3) 0.8798(2) 0.14832(14) 0.0314(6) Uani 1 1 d . .
C9 C 0.0733(3) 0.9622(3) 0.22064(14) 0.0345(6) Uani 1 1 d . .
C10 C -0.0654(3) 0.7073(3) 0.10242(17) 0.0464(7) Uani 1 1 d . .
H10A H -0.1010 0.7948 0.0802 0.056 Uiso 1 1 calc R U
H10B H -0.1411 0.6659 0.1335 0.056 Uiso 1 1 calc R U
C11 C -0.0215(4) 0.6066(4) 0.0397(2) 0.0711(10) Uani 1 1 d . .
H11A H -0.0733 0.5180 0.0450 0.085 Uiso 1 1 calc R U
H11B H -0.0437 0.6467 -0.0104 0.085 Uiso 1 1 calc R U
C12 C 0.1358(3) 0.5816(3) 0.04667(18) 0.0559(8) Uani 1 1 d . .
H12A H 0.1884 0.6362 0.0086 0.067 Uiso 1 1 calc R U
H12B H 0.1583 0.4821 0.0399 0.067 Uiso 1 1 calc R U
C13 C 0.1726(3) 0.6308(3) 0.12859(16) 0.0407(7) Uani 1 1 d . .
H13 H 0.1698 0.5502 0.1641 0.049 Uiso 1 1 calc R U
C14 C 0.3077(3) 0.7110(3) 0.13919(15) 0.0431(7) Uani 1 1 d . .
H14 H 0.3987 0.6702 0.1376 0.052 Uiso 1 1 calc R U
C15 C 0.2844(3) 0.8474(3) 0.15126(15) 0.0349(6) Uani 1 1 d . .
C16 C 0.3928(3) 0.9576(3) 0.16418(15) 0.0431(7) Uani 1 1 d . .
C17 C 0.6410(4) 1.0034(5) 0.1744(2) 0.0889(14) Uani 1 1 d . .
H17A H 0.6651 1.0480 0.1264 0.133 Uiso 1 1 calc R U
H17B H 0.7233 0.9535 0.1938 0.133 Uiso 1 1 calc R U
H17C H 0.6123 1.0742 0.2110 0.133 Uiso 1 1 calc R U
N1 N 0.0107(2) 1.0833(2) 0.19758(12) 0.0392(6) Uani 1 1 d . .
H1 H -0.0274 1.1442 0.2282 0.047 Uiso 1 1 calc R U
N2 N 0.0614(2) 0.7356(2) 0.15014(12) 0.0351(5) Uani 1 1 d . .
O1 O 0.0838(2) 0.9195(2) 0.28636(11) 0.0506(5) Uani 1 1 d . .
O2 O 0.3657(3) 1.0805(3) 0.17504(14) 0.0696(7) Uani 1 1 d . .
O3 O 0.5252(2) 0.9057(3) 0.16263(13) 0.0635(6) Uani 1 1 d . .

loop_
_atom_site_aniso_label
_atom_site_aniso_U_11
_atom_site_aniso_U_22
_atom_site_aniso_U_33
_atom_site_aniso_U_23
_atom_site_aniso_U_13
_atom_site_aniso_U_12
C1 0.0442(15) 0.0347(13) 0.0283(15) -0.0015(11) 0.0030(11) -0.0025(13)
C2 0.069(2) 0.0420(15) 0.0422(18) 0.0003(13) 0.0062(15) 0.0133(16)
C3 0.071(2) 0.0418(15) 0.0411(19) 0.0128(14) -0.0029(15) 0.0022(16)
C4 0.0455(15) 0.0455(15) 0.0297(14) 0.0058(12) 0.0002(12) -0.0079(14)
C5 0.0688(19) 0.0579(17) 0.0333(16) 0.0089(13) 0.0013(14) -0.0093(18)
C6 0.0373(14) 0.0397(13) 0.0283(14) -0.0020(11) 0.0049(11) -0.0008(12)
C7 0.0342(13) 0.0347(13) 0.0261(13) 0.0010(10) 0.0029(11) -0.0005(12)
C8 0.0350(12) 0.0342(13) 0.0250(14) 0.0003(10) 0.0020(10) -0.0017(11)
C9 0.0370(14) 0.0390(13) 0.0275(14) 0.0006(11) 0.0035(11) -0.0040(12)
C10 0.0444(16) 0.0438(15) 0.0511(19) 0.0056(13) -0.0073(13) -0.0091(15)
C11 0.086(3) 0.076(2) 0.051(2) -0.0155(19) -0.0219(19) 0.004(2)
C12 0.071(2) 0.0516(16) 0.0454(19) -0.0125(15) 0.0105(15) -0.0026(17)
C13 0.0470(16) 0.0356(14) 0.0395(17) 0.0034(11) 0.0033(12) 0.0049(13)
C14 0.0383(15) 0.0503(17) 0.0406(17) 0.0066(13) 0.0001(12) 0.0062(15)
C15 0.0345(13) 0.0439(15) 0.0262(13) 0.0028(11) 0.0012(11) 0.0007(13)
C16 0.0384(16) 0.062(2) 0.0284(15) -0.0002(13) 0.0004(11) -0.0053(15)
C17 0.044(2) 0.134(4) 0.088(3) -0.034(3) -0.0005(18) -0.028(2)
N1 0.0515(13) 0.0379(12) 0.0281(13) -0.0031(10) 0.0074(9) 0.0054(12)
N2 0.0360(11) 0.0356(12) 0.0336(12) 0.0018(9) 0.0007(9) 0.0008(10)
O1 0.0701(13) 0.0540(11) 0.0276(10) 0.0040(9) 0.0038(9) 0.0061(11)
O2 0.0594(14) 0.0572(14) 0.0920(19) -0.0086(13) 0.0008(12) -0.0142(13)
O3 0.0354(11) 0.0874(16) 0.0678(16) -0.0176(13) -0.0055(10) -0.0091(12)

loop_
_atom_type_symbol
_atom_type_description
_atom_type_scat_dispersion_real
_atom_type_scat_dispersion_imag
_atom_type_scat_source
C C 0.0033 0.0016 'International Tables Vol C Tables 4.2.6.8 and 6.1.1.4'
H H 0.0000 0.0000 'International Tables Vol C Tables 4.2.6.8 and 6.1.1.4'
N N 0.0061 0.0033 'International Tables Vol C Tables 4.2.6.8 and 6.1.1.4'
O O 0.0106 0.0060 'International Tables Vol C Tables 4.2.6.8 and 6.1.1.4'

loop_
_geom_angle_atom_site_label_1
_geom_angle_atom_site_label_2
_geom_angle_atom_site_label_3
_geom_angle
C2 C1 C7 121.5(2)
C2 C1 N1 128.4(2)
C7 C1 N1 110.1(2)
C1 C2 C3 117.5(3)
C1 C2 H2 121.2
C3 C2 H2 121.2
C4 C3 C2 122.7(3)
C4 C3 H3 118.6
C2 C3 H3 118.6
C3 C4 C6 118.1(2)
C3 C4 C5 121.0(3)
C6 C4 C5 120.9(3)
C4 C5 H5A 109.5
C4 C5 H5B 109.5
H5A C5 H5B 109.5
C4 C5 H5C 109.5
H5A C5 H5C 109.5
H5B C5 H5C 109.5
C7 C6 C4 120.5(2)
C7 C6 H6 119.7
C4 C6 H6 119.7
C6 C7 C1 119.5(2)
C6 C7 C8 131.8(2)
C1 C7 C8 108.6(2)
N2 C8 C15 101.80(19)
N2 C8 C7 119.4(2)
C15 C8 C7 113.9(2)
N2 C8 C9 108.55(18)
C15 C8 C9 112.2(2)
C7 C8 C9 101.20(18)
O1 C9 N1 126.7(2)
O1 C9 C8 124.6(2)
N1 C9 C8 108.7(2)
N2 C10 C11 107.8(2)
N2 C10 H10A 110.1
C11 C10 H10A 110.1
N2 C10 H10B 110.1
C11 C10 H10B 110.1
H10A C10 H10B 108.5
C12 C11 C10 108.0(3)
C12 C11 H11A 110.1
C10 C11 H11A 110.1
C12 C11 H11B 110.1
C10 C11 H11B 110.1
H11A C11 H11B 108.4
C11 C12 C13 104.3(3)
C11 C12 H12A 110.9
C13 C12 H12A 110.9
C11 C12 H12B 110.9
C13 C12 H12B 110.9
H12A C12 H12B 108.9
C14 C13 N2 102.7(2)
C14 C13 C12 117.4(2)
N2 C13 C12 106.3(2)
C14 C13 H13 110.0
N2 C13 H13 110.0
C12 C13 H13 110.0
C15 C14 C13 112.2(3)
C15 C14 H14 123.9
C13 C14 H14 123.9
C14 C15 C16 127.0(3)
C14 C15 C8 110.7(2)
C16 C15 C8 122.3(2)
O2 C16 O3 123.7(3)
O2 C16 C15 124.4(3)
O3 C16 C15 111.9(3)
O3 C17 H17A 109.5
O3 C17 H17B 109.5
H17A C17 H17B 109.5
O3 C17 H17C 109.5
H17A C17 H17C 109.5
H17B C17 H17C 109.5
C9 N1 C1 111.3(2)
C9 N1 H1 124.3
C1 N1 H1 124.3
C10 N2 C13 107.4(2)
C10 N2 C8 118.45(19)
C13 N2 C8 109.16(19)
C16 O3 C17 117.2(3)

loop_
_geom_bond_atom_site_label_1
_geom_bond_atom_site_label_2
_geom_bond_distance
C1 C2 1.382(4)
C1 C7 1.385(3)
C1 N1 1.410(3)
C2 C3 1.386(4)
C2 H2 0.9300
C3 C4 1.385(4)
C3 H3 0.9300
C4 C6 1.393(4)
C4 C5 1.511(4)
C5 H5A 0.9600
C5 H5B 0.9600
C5 H5C 0.9600
C6 C7 1.384(3)
C6 H6 0.9300
C7 C8 1.521(3)
C8 N2 1.487(3)
C8 C15 1.514(3)
C8 C9 1.553(3)
C9 O1 1.213(3)
C9 N1 1.345(3)
C10 N2 1.466(3)
C10 C11 1.501(5)
C10 H10A 0.9700
C10 H10B 0.9700
C11 C12 1.488(5)
C11 H11A 0.9700
C11 H11B 0.9700
C12 C13 1.533(4)
C12 H12A 0.9700
C12 H12B 0.9700
C13 C14 1.480(4)
C13 N2 1.480(3)
C13 H13 0.9800
C14 C15 1.323(4)
C14 H14 0.9300
C15 C16 1.467(4)
C16 O2 1.203(4)
C16 O3 1.327(4)
C17 O3 1.434(4)
C17 H17A 0.9600
C17 H17B 0.9600
C17 H17C 0.9600
N1 H1 0.8600

loop_
_geom_hbond_atom_site_label_D
_geom_hbond_atom_site_label_H
_geom_hbond_atom_site_label_A
_geom_hbond_distance_DH
_geom_hbond_distance_HA
_geom_hbond_distance_DA
_geom_hbond_angle_DHA
_geom_hbond_site_symmetry_A
N1 H1 N2 0.86 2.30 3.081(3) 151.0 3
